data_2239040
loop_
_publ_author_name
'Loughzail, Mohamed'
'Baouid, Abdesselam'
'Fernandes, Jos\'e A.'
'Driss, Mohamed'
'Soumhi, El Hassane'

_publ_section_title
;
 (<i>E</i>)-3-[(Dimethylamino)methylidene]-4-phenyl-1<i>H</i>-1,5-benzodiazepin-2(3<i>H</i>)-one
;
_journal_issue 2
_journal_name_full 'Acta Crystallographica Section E'
_journal_page_first o126
_journal_paper_doi 10.1107/S1600536813034739
_journal_volume 70
_journal_year 2014
_chemical_formula_iupac 'C18 H17 N3 O'
_chemical_formula_moiety 'C18 H17 N3 O'
_chemical_formula_sum 'C18 H17 N3 O'
_chemical_formula_weight 291.35
_chemical_name_systematic (<i>E</i>)-3-[(Dimethylamino)methylidene]-4-phenyl-1<i>H</i>-1,5-benzodiazepin-2(3<i>H</i>)-one
_space_group_IT_number 14
_symmetry_cell_setting monoclinic
_symmetry_space_group_name_Hall '-P 2yn'
_symmetry_space_group_name_H-M 'P 1 21/n 1'
_atom_sites_solution_hydrogens difmap
_atom_sites_solution_primary direct
_atom_sites_solution_secondary difmap
_audit_creation_method SHELXL-97
_cell_angle_alpha 90.00
_cell_angle_beta 95.970(10)
_cell_angle_gamma 90.00
_cell_formula_units_Z 8
_cell_length_a 11.281(2)
_cell_length_b 14.005(4)
_cell_length_c 20.124(3)
_cell_measurement_reflns_used 25
_cell_measurement_temperature 300(2)
_cell_measurement_theta_max 15
_cell_measurement_theta_min 10
_cell_volume 3162.2(12)
_computing_cell_refinement 'CAD-4 EXPRESS (Enraf--Nonius, 1989)'
_computing_data_collection 'CAD-4 EXPRESS (Enraf--Nonius, 1989)'
_computing_data_reduction 'MolEN (Fair, 1990)'
_computing_molecular_graphics 'ORTEP-3 for Windows (Farrugia, 2012)'
_computing_publication_material 'WinGX (Farrugia, 2012)'
_computing_structure_refinement 'SHELXL97 (Sheldrick, 2008)'
_computing_structure_solution 'SHELXS97 (Sheldrick, 2008)'
_diffrn_ambient_temperature 300(2)
_diffrn_measured_fraction_theta_full 1.000
_diffrn_measured_fraction_theta_max 1.000
_diffrn_measurement_device_type 'Enraf--Nonius CAD-4'
_diffrn_measurement_method \w/2\q
_diffrn_radiation_monochromator graphite
_diffrn_radiation_source 'fine-focus sealed tube'
_diffrn_radiation_type MoK\a
_diffrn_radiation_wavelength 0.71073
_diffrn_reflns_av_R_equivalents 0.0341
_diffrn_reflns_av_sigmaI/netI 0.0570
_diffrn_reflns_limit_h_max 2
_diffrn_reflns_limit_h_min -14
_diffrn_reflns_limit_k_max 17
_diffrn_reflns_limit_k_min -1
_diffrn_reflns_limit_l_max 25
_diffrn_reflns_limit_l_min -25
_diffrn_reflns_number 8620
_diffrn_reflns_theta_full 26.97
_diffrn_reflns_theta_max 26.97
_diffrn_reflns_theta_min 2.03
_diffrn_standards_decay_% 1
_diffrn_standards_interval_time 60
_diffrn_standards_number 2
_exptl_absorpt_coefficient_mu 0.078
_exptl_absorpt_correction_T_max 0.992
_exptl_absorpt_correction_T_min 0.521
_exptl_absorpt_correction_type psi-scan
_exptl_absorpt_process_details '(North <i>et al.</i>, 1968)'
_exptl_crystal_colour colourless
_exptl_crystal_density_diffrn 1.224
_exptl_crystal_density_method 'not measured'
_exptl_crystal_description prism
_exptl_crystal_F_000 1232
_exptl_crystal_size_max 0.3
_exptl_crystal_size_mid 0.15
_exptl_crystal_size_min 0.1
_refine_diff_density_max 0.292
_refine_diff_density_min -0.232
_refine_ls_extinction_coef 0.016(2)
_refine_ls_extinction_expression Fc^*^=kFc[1+0.001xFc^2^\l^3^/sin(2\q)]^-1/4^
_refine_ls_extinction_method 'SHELXL97 (Sheldrick, 2008)'
_refine_ls_goodness_of_fit_ref 1.009
_refine_ls_hydrogen_treatment constr
_refine_ls_matrix_type full
_refine_ls_number_parameters 402
_refine_ls_number_reflns 6879
_refine_ls_number_restraints 0
_refine_ls_restrained_S_all 1.009
_refine_ls_R_factor_all 0.1227
_refine_ls_R_factor_gt 0.0515
_refine_ls_shift/su_max 0.000
_refine_ls_shift/su_mean 0.000
_refine_ls_structure_factor_coef Fsqd
_refine_ls_weighting_details 'calc w=1/[\s^2^(Fo^2^)+(0.0688P)^2^+0.4349P] where P=(Fo^2^+2Fc^2^)/3'
_refine_ls_weighting_scheme calc
_refine_ls_wR_factor_gt 0.1280
_refine_ls_wR_factor_ref 0.1582
_reflns_number_gt 3575
_reflns_number_total 6879
_reflns_threshold_expression I>2sigma(I)
_cod_data_source_file is5330sup1.cif
_cod_data_source_block I
_cod_original_cell_volume 3162.1(12)
_cod_original_sg_symbol_H-M 'P 21/n'
_cod_database_code 2239040
_cod_database_fobs_code 2239040

loop_
_symmetry_equiv_pos_as_xyz
'x, y, z'
'-x+1/2, y+1/2, -z+1/2'
'-x, -y, -z'
'x-1/2, -y-1/2, z-1/2'

loop_
_atom_site_type_symbol
_atom_site_label
_atom_site_fract_x
_atom_site_fract_y
_atom_site_fract_z
_atom_site_U_iso_or_equiv
_atom_site_adp_type
_atom_site_calc_flag
_atom_site_refinement_flags
_atom_site_occupancy
_atom_site_symmetry_multiplicity
O O1 0.87561(14) 0.89599(11) 0.18529(8) 0.0622(4) Uani d . 1 1
O O2 0.10910(14) -0.10731(12) 0.31490(8) 0.0642(4) Uani d . 1 1
N N1 0.90374(15) 0.78432(12) 0.26535(9) 0.0539(5) Uani d . 1 1
H HN1 0.9796 0.7923 0.2677 0.065 Uiso calc R 1 1
N N2 0.74209(15) 0.62029(12) 0.23855(9) 0.0511(4) Uani d . 1 1
N N3 0.51730(17) 0.83342(15) 0.14714(10) 0.0680(6) Uani d . 1 1
N N4 0.08974(16) 0.00488(14) 0.23437(10) 0.0601(5) Uani d . 1 1
H HN4 0.0145 0.0109 0.2371 0.072 Uiso calc R 1 1
N N5 0.28648(17) 0.14261(13) 0.24917(10) 0.0567(5) Uani d . 1 1
N N6 0.47471(16) -0.10080(14) 0.32360(10) 0.0585(5) Uani d . 1 1
C C1 0.83674(18) 0.82566(15) 0.21290(11) 0.0486(5) Uani d . 1 1
C C2 0.85993(18) 0.72976(14) 0.31600(11) 0.0486(5) Uani d . 1 1
C C3 0.9039(2) 0.75029(17) 0.38144(12) 0.0652(6) Uani d . 1 1
H H3 0.9601 0.7986 0.3898 0.078 Uiso calc R 1 1
C C4 0.8659(3) 0.7007(2) 0.43365(13) 0.0836(9) Uani d . 1 1
H H4 0.8957 0.7155 0.4773 0.100 Uiso calc R 1 1
C C5 0.7829(3) 0.6283(2) 0.42131(14) 0.0809(8) Uani d . 1 1
H H5 0.7547 0.5957 0.4567 0.097 Uiso calc R 1 1
C C6 0.7425(2) 0.60485(16) 0.35695(12) 0.0623(6) Uani d . 1 1
H H6 0.6893 0.5544 0.3492 0.075 Uiso calc R 1 1
C C7 0.77890(18) 0.65458(14) 0.30303(11) 0.0477(5) Uani d . 1 1
C C8 0.71591(17) 0.67685(15) 0.18894(11) 0.0469(5) Uani d . 1 1
C C9 0.71974(18) 0.78242(14) 0.19149(10) 0.0477(5) Uani d . 1 1
C C10 0.6341(2) 0.84542(16) 0.16682(11) 0.0549(6) Uani d . 1 1
H H10 0.6611 0.9077 0.1629 0.066 Uiso calc R 1 1
C C11 0.4533(2) 0.7461(2) 0.15408(15) 0.0837(8) Uani d . 1 1
H H111 0.4967 0.7066 0.1872 0.126 Uiso calc R 1 1
H H211 0.4443 0.7131 0.1121 0.126 Uiso calc R 1 1
H H311 0.3761 0.7602 0.1676 0.126 Uiso calc R 1 1
C C12 0.4456(3) 0.9158(2) 0.12312(16) 0.0989(10) Uani d . 1 1
H H112 0.4955 0.9713 0.1234 0.148 Uiso calc R 1 1
H H212 0.3840 0.9264 0.1518 0.148 Uiso calc R 1 1
H H312 0.4102 0.9038 0.0784 0.148 Uiso calc R 1 1
C C13 0.68919(18) 0.63175(15) 0.12197(11) 0.0512(5) Uani d . 1 1
C C14 0.6549(2) 0.53721(17) 0.11563(13) 0.0635(6) Uani d . 1 1
H H14 0.6437 0.5018 0.1536 0.076 Uiso calc R 1 1
C C15 0.6372(2) 0.4951(2) 0.05380(15) 0.0791(8) Uani d . 1 1
H H15 0.6151 0.4312 0.0503 0.095 Uiso calc R 1 1
C C16 0.6517(2) 0.5463(2) -0.00301(14) 0.0776(8) Uani d . 1 1
H H16 0.6382 0.5174 -0.0447 0.093 Uiso calc R 1 1
C C17 0.6853(3) 0.6380(2) 0.00206(14) 0.0797(8) Uani d . 1 1
H H17 0.6958 0.6727 -0.0363 0.096 Uiso calc R 1 1
C C18 0.7045(2) 0.68149(18) 0.06404(12) 0.0703(7) Uani d . 1 1
H H18 0.7281 0.7451 0.0668 0.084 Uiso calc R 1 1
C C19 0.15585(18) -0.04443(15) 0.28393(11) 0.0500(5) Uani d . 1 1
C C20 0.13736(19) 0.04637(15) 0.17907(11) 0.0531(5) Uani d . 1 1
C C21 0.0847(2) 0.02598(18) 0.11569(13) 0.0697(7) Uani d . 1 1
H H21 0.0178 -0.0131 0.1106 0.084 Uiso calc R 1 1
C C22 0.1294(3) 0.0624(2) 0.06001(14) 0.0822(8) Uani d . 1 1
H H22 0.0942 0.0465 0.0176 0.099 Uiso calc R 1 1
C C23 0.2269(3) 0.1228(2) 0.06716(14) 0.0815(8) Uani d . 1 1
H H23 0.2584 0.1467 0.0296 0.098 Uiso calc R 1 1
C C24 0.2770(2) 0.14734(18) 0.13008(13) 0.0701(7) Uani d . 1 1
H H24 0.3405 0.1900 0.1347 0.084 Uiso calc R 1 1
C C25 0.2344(2) 0.10956(15) 0.18699(12) 0.0539(6) Uani d . 1 1
C C26 0.31176(18) 0.08457(15) 0.29803(11) 0.0497(5) Uani d . 1 1
C C27 0.28278(18) -0.01887(14) 0.29681(10) 0.0467(5) Uani d . 1 1
C C28 0.35540(19) -0.09421(15) 0.31387(10) 0.0499(5) Uani d . 1 1
H H28 0.3156 -0.1512 0.3199 0.060 Uiso calc R 1 1
C C29 0.5536(2) -0.0227(2) 0.31182(14) 0.0718(7) Uani d . 1 1
H H129 0.5744 0.0112 0.3528 0.108 Uiso calc R 1 1
H H229 0.5142 0.0199 0.2793 0.108 Uiso calc R 1 1
H H329 0.6245 -0.0474 0.2955 0.108 Uiso calc R 1 1
C C30 0.5312(2) -0.19260(19) 0.33861(13) 0.0728(7) Uani d . 1 1
H H130 0.5894 -0.1863 0.3767 0.109 Uiso calc R 1 1
H H230 0.5695 -0.2138 0.3008 0.109 Uiso calc R 1 1
H H330 0.4719 -0.2384 0.3482 0.109 Uiso calc R 1 1
C C31 0.3668(2) 0.12737(16) 0.36159(11) 0.0536(6) Uani d . 1 1
C C32 0.3746(2) 0.07799(18) 0.42135(12) 0.0730(7) Uani d . 1 1
H H32 0.3446 0.0162 0.4223 0.088 Uiso calc R 1 1
C C33 0.4262(3) 0.1191(2) 0.47966(14) 0.0976(11) Uani d . 1 1
H H33 0.4293 0.0854 0.5196 0.117 Uiso calc R 1 1
C C34 0.4727(3) 0.2090(2) 0.47906(15) 0.1087(12) Uani d . 1 1
H H34 0.5081 0.2364 0.5183 0.130 Uiso calc R 1 1
C C35 0.4668(3) 0.2583(2) 0.42020(15) 0.1003(11) Uani d . 1 1
H H35 0.4987 0.3194 0.4196 0.120 Uiso calc R 1 1
C C36 0.4145(3) 0.21896(18) 0.36220(13) 0.0740(7) Uani d . 1 1
H H36 0.4107 0.2539 0.3227 0.089 Uiso calc R 1 1

loop_
_atom_site_aniso_label
_atom_site_aniso_U_11
_atom_site_aniso_U_22
_atom_site_aniso_U_33
_atom_site_aniso_U_12
_atom_site_aniso_U_13
_atom_site_aniso_U_23
O1 0.0509(9) 0.0479(8) 0.0874(11) -0.0082(7) 0.0046(8) 0.0143(8)
O2 0.0491(9) 0.0686(10) 0.0742(11) -0.0202(8) 0.0027(8) 0.0177(9)
N1 0.0366(9) 0.0559(11) 0.0683(12) -0.0045(8) 0.0019(8) 0.0091(9)
N2 0.0454(10) 0.0447(10) 0.0626(12) -0.0035(8) 0.0027(8) -0.0017(9)
N3 0.0468(12) 0.0712(13) 0.0834(15) 0.0108(10) -0.0054(10) 0.0044(11)
N4 0.0365(9) 0.0664(12) 0.0765(13) -0.0051(9) 0.0013(9) 0.0148(10)
N5 0.0551(11) 0.0481(10) 0.0658(12) -0.0115(9) 0.0012(9) 0.0047(9)
N6 0.0420(10) 0.0619(12) 0.0709(12) 0.0019(9) 0.0032(9) 0.0023(10)
C1 0.0413(11) 0.0409(11) 0.0644(14) 0.0021(10) 0.0093(10) -0.0022(10)
C2 0.0438(11) 0.0425(11) 0.0600(13) 0.0008(10) 0.0077(10) 0.0005(10)
C3 0.0710(16) 0.0593(14) 0.0645(16) -0.0153(13) 0.0033(12) -0.0046(12)
C4 0.110(2) 0.0819(19) 0.0580(16) -0.0237(18) 0.0056(15) -0.0044(14)
C5 0.106(2) 0.0754(18) 0.0628(17) -0.0220(17) 0.0155(15) 0.0092(14)
C6 0.0689(16) 0.0502(13) 0.0682(16) -0.0122(12) 0.0097(12) 0.0038(12)
C7 0.0445(12) 0.0385(11) 0.0603(14) 0.0037(9) 0.0061(10) 0.0010(10)
C8 0.0345(10) 0.0446(11) 0.0613(13) -0.0015(9) 0.0042(9) 0.0022(10)
C9 0.0408(11) 0.0446(11) 0.0576(13) -0.0010(10) 0.0041(9) 0.0019(10)
C10 0.0491(13) 0.0514(13) 0.0639(14) 0.0027(10) 0.0044(11) 0.0032(11)
C11 0.0438(14) 0.102(2) 0.104(2) -0.0068(15) 0.0016(13) -0.0067(17)
C12 0.0777(19) 0.103(2) 0.110(2) 0.0393(18) -0.0192(17) 0.0020(19)
C13 0.0387(11) 0.0495(12) 0.0645(14) -0.0028(10) 0.0011(10) -0.0013(11)
C14 0.0614(15) 0.0550(14) 0.0714(16) -0.0099(12) -0.0057(12) -0.0020(12)
C15 0.082(2) 0.0627(16) 0.089(2) -0.0123(15) -0.0093(16) -0.0156(15)
C16 0.0734(18) 0.087(2) 0.0711(18) -0.0075(16) 0.0034(14) -0.0215(16)
C17 0.092(2) 0.0838(19) 0.0646(17) -0.0135(17) 0.0120(15) -0.0045(15)
C18 0.0849(19) 0.0615(15) 0.0653(16) -0.0156(14) 0.0109(13) -0.0039(13)
C19 0.0417(11) 0.0479(12) 0.0600(13) -0.0059(10) 0.0034(10) 0.0004(11)
C20 0.0448(12) 0.0485(12) 0.0648(14) -0.0028(10) 0.0006(10) 0.0104(11)
C21 0.0643(15) 0.0639(15) 0.0769(18) -0.0145(13) -0.0126(13) 0.0119(13)
C22 0.092(2) 0.0830(19) 0.0667(17) -0.0213(17) -0.0142(15) 0.0137(15)
C23 0.091(2) 0.085(2) 0.0670(17) -0.0198(17) 0.0016(15) 0.0234(15)
C24 0.0685(16) 0.0655(16) 0.0743(17) -0.0169(13) -0.0026(13) 0.0227(13)
C25 0.0505(13) 0.0431(11) 0.0670(15) -0.0024(10) 0.0001(11) 0.0091(11)
C26 0.0404(11) 0.0474(12) 0.0619(14) -0.0084(10) 0.0082(10) 0.0004(11)
C27 0.0399(11) 0.0450(11) 0.0546(12) -0.0071(9) 0.0023(9) 0.0016(9)
C28 0.0465(12) 0.0484(12) 0.0544(13) -0.0078(10) 0.0034(10) 0.0024(10)
C29 0.0438(13) 0.0841(18) 0.0881(18) -0.0093(13) 0.0100(12) -0.0039(15)
C30 0.0660(16) 0.0797(18) 0.0723(16) 0.0218(14) 0.0058(13) 0.0049(14)
C31 0.0510(13) 0.0514(13) 0.0596(14) -0.0110(10) 0.0118(10) -0.0028(11)
C32 0.092(2) 0.0630(16) 0.0647(16) -0.0243(15) 0.0117(14) 0.0000(13)
C33 0.142(3) 0.094(2) 0.0561(16) -0.041(2) 0.0066(17) -0.0020(15)
C34 0.158(3) 0.103(2) 0.0644(18) -0.064(2) 0.0082(19) -0.0160(17)
C35 0.144(3) 0.0776(19) 0.080(2) -0.058(2) 0.013(2) -0.0136(16)
C36 0.0922(19) 0.0621(15) 0.0684(16) -0.0279(15) 0.0123(14) -0.0016(13)

loop_
_atom_type_symbol
_atom_type_description
_atom_type_scat_dispersion_real
_atom_type_scat_dispersion_imag
_atom_type_scat_source
H H 0.0000 0.0000 'International Tables Vol C Tables 4.2.6.8 and 6.1.1.4'
C C 0.0033 0.0016 'International Tables Vol C Tables 4.2.6.8 and 6.1.1.4'
N N 0.0061 0.0033 'International Tables Vol C Tables 4.2.6.8 and 6.1.1.4'
O O 0.0106 0.0060 'International Tables Vol C Tables 4.2.6.8 and 6.1.1.4'

loop_
_geom_angle_atom_site_label_1
_geom_angle_atom_site_label_2
_geom_angle_atom_site_label_3
_geom_angle
C1 N1 C2 125.81(18)
C1 N1 HN1 117.1
C2 N1 HN1 117.1
C8 N2 C7 121.94(18)
C10 N3 C11 124.4(2)
C10 N3 C12 119.3(2)
C11 N3 C12 116.0(2)
C19 N4 C20 124.02(18)
C19 N4 HN4 118.0
C20 N4 HN4 118.0
C26 N5 C25 120.83(18)
C28 N6 C29 123.3(2)
C28 N6 C30 120.1(2)
C29 N6 C30 116.09(19)
O1 C1 N1 119.60(19)
O1 C1 C9 123.0(2)
N1 C1 C9 117.35(18)
C3 C2 C7 119.6(2)
C3 C2 N1 117.26(19)
C7 C2 N1 123.1(2)
C4 C3 C2 121.0(2)
C4 C3 H3 119.5
C2 C3 H3 119.5
C3 C4 C5 119.7(2)
C3 C4 H4 120.2
C5 C4 H4 120.2
C6 C5 C4 119.9(2)
C6 C5 H5 120.0
C4 C5 H5 120.0
C5 C6 C7 121.5(2)
C5 C6 H6 119.2
C7 C6 H6 119.2
C6 C7 C2 118.2(2)
C6 C7 N2 117.88(19)
C2 C7 N2 123.59(19)
N2 C8 C9 125.8(2)
N2 C8 C13 116.74(18)
C9 C8 C13 117.21(19)
C10 C9 C1 114.81(18)
C10 C9 C8 128.1(2)
C1 C9 C8 116.25(18)
N3 C10 C9 131.4(2)
N3 C10 H10 114.3
C9 C10 H10 114.3
N3 C11 H111 109.5
N3 C11 H211 109.5
H111 C11 H211 109.5
N3 C11 H311 109.5
H111 C11 H311 109.5
H211 C11 H311 109.5
N3 C12 H112 109.5
N3 C12 H212 109.5
H112 C12 H212 109.5
N3 C12 H312 109.5
H112 C12 H312 109.5
H212 C12 H312 109.5
C14 C13 C18 117.6(2)
C14 C13 C8 121.2(2)
C18 C13 C8 121.1(2)
C15 C14 C13 120.5(2)
C15 C14 H14 119.7
C13 C14 H14 119.7
C14 C15 C16 120.8(3)
C14 C15 H15 119.6
C16 C15 H15 119.6
C17 C16 C15 119.6(3)
C17 C16 H16 120.2
C15 C16 H16 120.2
C16 C17 C18 120.4(3)
C16 C17 H17 119.8
C18 C17 H17 119.8
C13 C18 C17 121.0(2)
C13 C18 H18 119.5
C17 C18 H18 119.5
O2 C19 N4 120.08(19)
O2 C19 C27 123.1(2)
N4 C19 C27 116.86(18)
C21 C20 C25 119.4(2)
C21 C20 N4 118.8(2)
C25 C20 N4 121.8(2)
C22 C21 C20 121.2(2)
C22 C21 H21 119.4
C20 C21 H21 119.4
C21 C22 C23 119.8(3)
C21 C22 H22 120.1
C23 C22 H22 120.1
C24 C23 C22 119.6(3)
C24 C23 H23 120.2
C22 C23 H23 120.2
C23 C24 C25 121.3(2)
C23 C24 H24 119.4
C25 C24 H24 119.4
C24 C25 C20 118.6(2)
C24 C25 N5 117.4(2)
C20 C25 N5 123.9(2)
N5 C26 C27 125.0(2)
N5 C26 C31 116.26(19)
C27 C26 C31 118.60(19)
C28 C27 C19 113.94(18)
C28 C27 C26 128.89(19)
C19 C27 C26 116.65(18)
N6 C28 C27 131.3(2)
N6 C28 H28 114.4
C27 C28 H28 114.4
N6 C29 H129 109.5
N6 C29 H229 109.5
H129 C29 H229 109.5
N6 C29 H329 109.5
H129 C29 H329 109.5
H229 C29 H329 109.5
N6 C30 H130 109.5
N6 C30 H230 109.5
H130 C30 H230 109.5
N6 C30 H330 109.5
H130 C30 H330 109.5
H230 C30 H330 109.5
C32 C31 C36 117.7(2)
C32 C31 C26 121.9(2)
C36 C31 C26 120.4(2)
C33 C32 C31 120.9(2)
C33 C32 H32 119.5
C31 C32 H32 119.5
C34 C33 C32 120.4(3)
C34 C33 H33 119.8
C32 C33 H33 119.8
C33 C34 C35 119.3(3)
C33 C34 H34 120.3
C35 C34 H34 120.3
C34 C35 C36 121.0(3)
C34 C35 H35 119.5
C36 C35 H35 119.5
C35 C36 C31 120.7(2)
C35 C36 H36 119.6
C31 C36 H36 119.6

loop_
_geom_bond_atom_site_label_1
_geom_bond_atom_site_label_2
_geom_bond_distance
O1 C1 1.234(2)
O2 C19 1.229(2)
N1 C1 1.362(3)
N1 C2 1.404(3)
N1 HN1 0.8600
N2 C8 1.285(3)
N2 C7 1.405(3)
N3 C10 1.346(3)
N3 C11 1.434(3)
N3 C12 1.462(3)
N4 C19 1.369(3)
N4 C20 1.410(3)
N4 HN4 0.8600
N5 C26 1.285(3)
N5 C25 1.404(3)
N6 C28 1.343(3)
N6 C29 1.445(3)
N6 C30 1.452(3)
C1 C9 1.475(3)
C2 C3 1.388(3)
C2 C7 1.401(3)
C3 C4 1.365(3)
C3 H3 0.9300
C4 C5 1.385(4)
C4 H4 0.9300
C5 C6 1.368(3)
C5 H5 0.9300
C6 C7 1.387(3)
C6 H6 0.9300
C8 C9 1.480(3)
C8 C13 1.490(3)
C9 C10 1.364(3)
C10 H10 0.9300
C11 H111 0.9600
C11 H211 0.9600
C11 H311 0.9600
C12 H112 0.9600
C12 H212 0.9600
C12 H312 0.9600
C13 C14 1.381(3)
C13 C18 1.384(3)
C14 C15 1.372(3)
C14 H14 0.9300
C15 C16 1.373(4)
C15 H15 0.9300
C16 C17 1.341(4)
C16 H16 0.9300
C17 C18 1.385(3)
C17 H17 0.9300
C18 H18 0.9300
C19 C27 1.473(3)
C20 C21 1.380(3)
C20 C25 1.404(3)
C21 C22 1.374(4)
C21 H21 0.9300
C22 C23 1.383(4)
C22 H22 0.9300
C23 C24 1.375(3)
C23 H23 0.9300
C24 C25 1.392(3)
C24 H24 0.9300
C26 C27 1.485(3)
C26 C31 1.488(3)
C27 C28 1.358(3)
C28 H28 0.9300
C29 H129 0.9600
C29 H229 0.9600
C29 H329 0.9600
C30 H130 0.9600
C30 H230 0.9600
C30 H330 0.9600
C31 C32 1.382(3)
C31 C36 1.390(3)
C32 C33 1.381(4)
C32 H32 0.9300
C33 C34 1.364(4)
C33 H33 0.9300
C34 C35 1.366(4)
C34 H34 0.9300
C35 C36 1.368(4)
C35 H35 0.9300
C36 H36 0.9300

loop_
_geom_hbond_atom_site_label_D
_geom_hbond_atom_site_label_H
_geom_hbond_atom_site_label_A
_geom_hbond_site_symmetry_A
_geom_hbond_distance_DH
_geom_hbond_distance_HA
_geom_hbond_distance_DA
_geom_hbond_angle_DHA
N1 HN1 O2 1_665 0.86 2.17 2.861(2) 137
N4 HN4 O1 1_445 0.86 2.41 2.939(2) 121

loop_
_geom_torsion_atom_site_label_1
_geom_torsion_atom_site_label_2
_geom_torsion_atom_site_label_3
_geom_torsion_atom_site_label_4
_geom_torsion
C2 N1 C1 O1 155.3(2)
C2 N1 C1 C9 -25.2(3)
C1 N1 C2 C3 -133.3(2)
C1 N1 C2 C7 49.3(3)
C7 C2 C3 C4 -2.5(4)
N1 C2 C3 C4 179.9(2)
C2 C3 C4 C5 0.5(4)
C3 C4 C5 C6 2.1(5)
C4 C5 C6 C7 -2.7(4)
C5 C6 C7 C2 0.6(4)
C5 C6 C7 N2 174.1(2)
C3 C2 C7 C6 2.0(3)
N1 C2 C7 C6 179.4(2)
C3 C2 C7 N2 -171.1(2)
N1 C2 C7 N2 6.3(3)
C8 N2 C7 C6 144.1(2)
C8 N2 C7 C2 -42.8(3)
C7 N2 C8 C9 -0.2(3)
C7 N2 C8 C13 174.40(18)
O1 C1 C9 C10 -33.0(3)
N1 C1 C9 C10 147.5(2)
O1 C1 C9 C8 137.2(2)
N1 C1 C9 C8 -42.3(3)
N2 C8 C9 C10 -130.9(2)
C13 C8 C9 C10 54.6(3)
N2 C8 C9 C1 60.4(3)
C13 C8 C9 C1 -114.2(2)
C11 N3 C10 C9 5.8(4)
C12 N3 C10 C9 179.3(3)
C1 C9 C10 N3 -174.9(2)
C8 C9 C10 N3 16.2(4)
N2 C8 C13 C14 21.1(3)
C9 C8 C13 C14 -163.9(2)
N2 C8 C13 C18 -155.1(2)
C9 C8 C13 C18 19.9(3)
C18 C13 C14 C15 0.1(4)
C8 C13 C14 C15 -176.3(2)
C13 C14 C15 C16 -0.8(4)
C14 C15 C16 C17 1.0(4)
C15 C16 C17 C18 -0.5(4)
C14 C13 C18 C17 0.4(4)
C8 C13 C18 C17 176.8(2)
C16 C17 C18 C13 -0.2(4)
C20 N4 C19 O2 -152.1(2)
C20 N4 C19 C27 27.3(3)
C19 N4 C20 C21 128.2(2)
C19 N4 C20 C25 -53.5(3)
C25 C20 C21 C22 3.5(4)
N4 C20 C21 C22 -178.2(2)
C20 C21 C22 C23 -1.8(4)
C21 C22 C23 C24 -1.2(4)
C22 C23 C24 C25 2.6(4)
C23 C24 C25 C20 -0.9(4)
C23 C24 C25 N5 -176.5(2)
C21 C20 C25 C24 -2.1(3)
N4 C20 C25 C24 179.7(2)
C21 C20 C25 N5 173.2(2)
N4 C20 C25 N5 -5.0(3)
C26 N5 C25 C24 -138.0(2)
C26 N5 C25 C20 46.6(3)
C25 N5 C26 C27 -4.4(3)
C25 N5 C26 C31 179.93(19)
O2 C19 C27 C28 35.1(3)
N4 C19 C27 C28 -144.2(2)
O2 C19 C27 C26 -137.4(2)
N4 C19 C27 C26 43.3(3)
N5 C26 C27 C28 129.4(3)
C31 C26 C27 C28 -55.0(3)
N5 C26 C27 C19 -59.4(3)
C31 C26 C27 C19 116.1(2)
C29 N6 C28 C27 -5.0(4)
C30 N6 C28 C27 -176.9(2)
C19 C27 C28 N6 173.6(2)
C26 C27 C28 N6 -15.0(4)
N5 C26 C31 C32 165.7(2)
C27 C26 C31 C32 -10.3(3)
N5 C26 C31 C36 -15.5(3)
C27 C26 C31 C36 168.6(2)
C36 C31 C32 C33 1.0(4)
C26 C31 C32 C33 179.9(3)
C31 C32 C33 C34 -1.2(5)
C32 C33 C34 C35 0.6(6)
C33 C34 C35 C36 0.3(6)
C34 C35 C36 C31 -0.5(5)
C32 C31 C36 C35 -0.1(4)
C26 C31 C36 C35 -179.0(3)
